data_7708248
loop_
_publ_author_name
'Johnson, Andrew Lee'
'Paish, James David'
'Snook, Michael'

_publ_section_title
;
 Evaluation of Sn(II) Aminoalkoxide Precursors for Atomic Layer Deposition
 of SnO Thin Films. Invitation: Dalton Transactions web collection themed
 around the topic of tin chemistry
;
_journal_name_full 'Dalton Transactions'
_journal_paper_doi 10.1039/D1DT02480A
_journal_year 2021
_chemical_formula_moiety 'C12 H32 N4 O2 Sn2'
_chemical_formula_sum 'C12 H32 N4 O2 Sn2'
_chemical_formula_weight 501.79
_chemical_properties_physical Air-sensitive,Moisture-sensitive,Oxygen-sensitive
_space_group_crystal_system monoclinic
_space_group_IT_number 14
_space_group_name_Hall '-P 2yn'
_space_group_name_H-M_alt 'P 1 21/n 1'
_atom_sites_solution_hydrogens geom
_audit_creation_method SHELXL-2018/3
_audit_update_record
;
2021-01-12 deposited with the CCDC.	2021-09-08 downloaded from the CCDC.
;
_cell_angle_alpha 90
_cell_angle_beta 95.9880(10)
_cell_angle_gamma 90
_cell_formula_units_Z 2
_cell_length_a 6.78330(10)
_cell_length_b 17.20280(10)
_cell_length_c 8.14230(10)
_cell_measurement_reflns_used 11625
_cell_measurement_temperature 150(2)
_cell_measurement_theta_max 72.8270
_cell_measurement_theta_min 5.1330
_cell_volume 944.955(19)
_computing_cell_refinement 'CrysAlisPro 1.171.39.46 (Rigaku OD, 2015)'
_computing_data_collection 'CrysAlisPro 1.171.39.46 (Rigaku OD, 2015)'
_computing_data_reduction 'CrysAlisPro 1.171.39.46 (Rigaku OD, 2015)'
_computing_molecular_graphics 'ORTEP3 for Windows - Farrugia, L. J. J. Appl. Crystallogr. 1997, 30, 565'
_computing_publication_material
;
 'WinGX publication routines, Farrugia, 
 L. J., J. Appl. Crystallogr., 1999, 32, 837-838
;
_computing_structure_refinement
;
 SHELXL-2018/3 (Sheldrick, 2018)
 Sheldrick GM (2008) Acta Crystallogr A64:112--122 and 
 C. B. H\"ubschle, G. M. Sheldrick and B. Dittrich
 ShelXle: a Qt graphical user interface for SHELXL
 J. Appl. Cryst., 44, (2011) 1281-1284.
;
_computing_structure_solution
; 
 SHELXT
 Sheldrick, G. M. (2008). Acta Cryst. A64, 112-122.
;
_diffrn_ambient_environment N~2~
_diffrn_ambient_temperature 150.0(3)
_diffrn_detector 'CCD plate'
_diffrn_detector_area_resol_mean 8.1150
_diffrn_detector_type EosS2
_diffrn_measured_fraction_theta_full 1.000
_diffrn_measured_fraction_theta_max 0.997
_diffrn_measurement_device 'four-circle diffractometer'
_diffrn_measurement_device_type 'SuperNova, Dual, Cu at home/near, EosS2'
_diffrn_measurement_method '\w scans'
_diffrn_radiation_monochromator mirror
_diffrn_radiation_probe x-ray
_diffrn_radiation_type 'Cu K\a'
_diffrn_radiation_wavelength 1.54184
_diffrn_reflns_av_R_equivalents 0.0404
_diffrn_reflns_av_unetI/netI 0.0187
_diffrn_reflns_Laue_measured_fraction_full 1.000
_diffrn_reflns_Laue_measured_fraction_max 0.997
_diffrn_reflns_limit_h_max 8
_diffrn_reflns_limit_h_min -8
_diffrn_reflns_limit_k_max 21
_diffrn_reflns_limit_k_min -21
_diffrn_reflns_limit_l_max 10
_diffrn_reflns_limit_l_min -10
_diffrn_reflns_number 18198
_diffrn_reflns_point_group_measured_fraction_full 1.000
_diffrn_reflns_point_group_measured_fraction_max 0.997
_diffrn_reflns_theta_full 67.684
_diffrn_reflns_theta_max 72.982
_diffrn_reflns_theta_min 5.142
_diffrn_source 'micro-focus sealed X-ray tube'
_diffrn_source_type 'SuperNova (Cu) X-ray Source'
_exptl_absorpt_coefficient_mu 21.080
_exptl_absorpt_correction_T_max 1.00000
_exptl_absorpt_correction_T_min 0.20494
_exptl_absorpt_correction_type multi-scan
_exptl_absorpt_process_details
;
CrysAlisPro 1.171.39.46 (Rigaku Oxford Diffraction, 2018)
Empirical absorption correction using spherical harmonics,
 implemented in SCALE3 ABSPACK scaling algorithm.
;
_exptl_crystal_colour colourless
_exptl_crystal_density_diffrn 1.764
_exptl_crystal_description block
_exptl_crystal_F_000 496
_exptl_crystal_recrystallization_method 'Re-crystallisation from solvent: Hexane'
_exptl_crystal_size_max 0.120
_exptl_crystal_size_mid 0.100
_exptl_crystal_size_min 0.050
_refine_diff_density_max 0.712
_refine_diff_density_min -0.623
_refine_diff_density_rms 0.085
_refine_ls_extinction_method none
_refine_ls_goodness_of_fit_ref 1.048
_refine_ls_hydrogen_treatment constr
_refine_ls_matrix_type full
_refine_ls_number_parameters 95
_refine_ls_number_reflns 1884
_refine_ls_number_restraints 0
_refine_ls_restrained_S_all 1.048
_refine_ls_R_factor_all 0.0183
_refine_ls_R_factor_gt 0.0173
_refine_ls_shift/su_max 0.001
_refine_ls_shift/su_mean 0.000
_refine_ls_structure_factor_coef Fsqd
_refine_ls_weighting_details 'w=1/[\s^2^(Fo^2^)+(0.0244P)^2^+0.5470P] where P=(Fo^2^+2Fc^2^)/3'
_refine_ls_weighting_scheme calc
_refine_ls_wR_factor_gt 0.0431
_refine_ls_wR_factor_ref 0.0437
_reflns_Friedel_coverage 0.000
_reflns_number_gt 1812
_reflns_number_total 1884
_reflns_threshold_expression 'I > 2\s(I)'
_cod_data_source_file d1dt02480a2.cif
_cod_data_source_block 1a
_cod_original_sg_symbol_H-M 'P 21/n'
_cod_database_code 7708248
_shelx_shelxl_version_number 2018/3
_shelx_space_group_comment
;
The symmetry employed for this shelxl refinement is uniquely defined
by the following loop, which should always be used as a source of
symmetry information in preference to the above space-group names.
They are only intended as comments.
;
_shelx_estimated_absorpt_t_min 0.186
_shelx_estimated_absorpt_t_max 0.419
_oxdiff_exptl_absorpt_empirical_full_min 0.578
_oxdiff_exptl_absorpt_empirical_full_max 3.036
_oxdiff_exptl_absorpt_empirical_details
;
Empirical correction (ABSPACK) includes:
- Absorption correction using spherical harmonics
- Frame scaling
;

loop_
_space_group_symop_operation_xyz
'x, y, z'
'-x+1/2, y+1/2, -z+1/2'
'-x, -y, -z'
'x-1/2, -y-1/2, z-1/2'

loop_
_atom_site_label
_atom_site_type_symbol
_atom_site_fract_x
_atom_site_fract_y
_atom_site_fract_z
_atom_site_U_iso_or_equiv
_atom_site_adp_type
_atom_site_occupancy
_atom_site_site_symmetry_order
_atom_site_calc_flag
_atom_site_refinement_flags_posn
_atom_site_refinement_flags_adp
_atom_site_refinement_flags_occupancy
_atom_site_disorder_assembly
_atom_site_disorder_group
Sn1 Sn 0.13696(2) 0.41421(2) 0.51396(2) 0.01296(6) Uani 1 1 d . . . . .
O1 O -0.0540(2) 0.36553(9) 0.6631(2) 0.0198(3) Uani 1 1 d . . . . .
N1 N 0.3624(3) 0.34727(10) 0.7844(2) 0.0157(4) Uani 1 1 d . . . . .
N2 N 0.1346(3) 0.52916(10) 0.6370(2) 0.0133(4) Uani 1 1 d . . . . .
C1 C 0.0144(4) 0.30240(13) 0.7636(3) 0.0230(5) Uani 1 1 d . . . . .
H1A H 0.042025 0.257946 0.692264 0.028 Uiso 1 1 calc R U . . .
H1B H -0.091432 0.286363 0.831553 0.028 Uiso 1 1 calc R U . . .
C2 C 0.2007(4) 0.32139(13) 0.8770(3) 0.0204(5) Uani 1 1 d . . . . .
H2A H 0.170402 0.362721 0.955120 0.025 Uiso 1 1 calc R U . . .
H2B H 0.243469 0.274648 0.942113 0.025 Uiso 1 1 calc R U . . .
C3 C 0.5194(4) 0.38577(14) 0.8915(3) 0.0247(5) Uani 1 1 d . . . . .
H3A H 0.464107 0.430581 0.945187 0.037 Uiso 1 1 calc R U . . .
H3B H 0.623484 0.403386 0.825281 0.037 Uiso 1 1 calc R U . . .
H3C H 0.575825 0.349116 0.975813 0.037 Uiso 1 1 calc R U . . .
C4 C 0.4501(4) 0.28160(13) 0.7026(3) 0.0237(5) Uani 1 1 d . . . . .
H4A H 0.560591 0.300197 0.644678 0.036 Uiso 1 1 calc R U . . .
H4B H 0.349437 0.257832 0.623064 0.036 Uiso 1 1 calc R U . . .
H4C H 0.498759 0.242933 0.785482 0.036 Uiso 1 1 calc R U . . .
C5 C 0.0859(4) 0.52963(13) 0.8087(3) 0.0217(5) Uani 1 1 d . . . . .
H5A H 0.194168 0.505573 0.880138 0.033 Uiso 1 1 calc R U . . .
H5B H -0.036670 0.500267 0.816213 0.033 Uiso 1 1 calc R U . . .
H5C H 0.067580 0.583352 0.844129 0.033 Uiso 1 1 calc R U . . .
C6 C 0.3244(4) 0.56948(13) 0.6267(3) 0.0216(5) Uani 1 1 d . . . . .
H6A H 0.314303 0.623058 0.665841 0.032 Uiso 1 1 calc R U . . .
H6B H 0.355297 0.569885 0.511747 0.032 Uiso 1 1 calc R U . . .
H6C H 0.429861 0.542348 0.695508 0.032 Uiso 1 1 calc R U . . .

loop_
_atom_site_aniso_label
_atom_site_aniso_U_11
_atom_site_aniso_U_22
_atom_site_aniso_U_33
_atom_site_aniso_U_23
_atom_site_aniso_U_13
_atom_site_aniso_U_12
Sn1 0.01151(10) 0.01330(8) 0.01395(9) -0.00051(4) 0.00075(6) 0.00006(4)
O1 0.0106(8) 0.0231(8) 0.0251(8) 0.0103(6) -0.0003(6) -0.0005(6)
N1 0.0124(10) 0.0171(8) 0.0172(9) -0.0002(7) -0.0009(7) -0.0007(7)
N2 0.0124(10) 0.0136(8) 0.0137(9) -0.0012(6) 0.0000(7) -0.0006(7)
C1 0.0162(13) 0.0240(11) 0.0283(12) 0.0132(9) -0.0002(10) -0.0035(9)
C2 0.0169(13) 0.0251(11) 0.0192(11) 0.0055(9) 0.0012(9) 0.0002(9)
C3 0.0192(14) 0.0238(11) 0.0293(13) -0.0016(9) -0.0064(10) -0.0016(9)
C4 0.0230(14) 0.0222(11) 0.0257(12) -0.0017(9) 0.0012(10) 0.0060(9)
C5 0.0269(14) 0.0220(11) 0.0160(11) -0.0011(8) 0.0010(10) 0.0036(9)
C6 0.0175(13) 0.0186(10) 0.0272(12) 0.0013(9) -0.0041(10) -0.0041(9)

loop_
_atom_type_symbol
_atom_type_description
_atom_type_scat_dispersion_real
_atom_type_scat_dispersion_imag
_atom_type_scat_source
C C 0.0181 0.0091 'International Tables Vol C Tables 4.2.6.8 and 6.1.1.4'
H H 0.0000 0.0000 'International Tables Vol C Tables 4.2.6.8 and 6.1.1.4'
N N 0.0311 0.0180 'International Tables Vol C Tables 4.2.6.8 and 6.1.1.4'
O O 0.0492 0.0322 'International Tables Vol C Tables 4.2.6.8 and 6.1.1.4'
Sn Sn 0.0259 5.4591 'International Tables Vol C Tables 4.2.6.8 and 6.1.1.4'

loop_
_geom_angle_atom_site_label_1
_geom_angle_atom_site_label_2
_geom_angle_atom_site_label_3
_geom_angle
_geom_angle_site_symmetry_1
_geom_angle_site_symmetry_3
_geom_angle_publ_flag
O1 Sn1 N2 93.56(6) . . ?
O1 Sn1 N2 88.24(6) . 3_566 ?
N2 Sn1 N2 79.76(7) . 3_566 ?
C1 O1 Sn1 118.03(14) . . ?
C3 N1 C2 111.63(18) . . ?
C3 N1 C4 108.33(19) . . ?
C2 N1 C4 111.12(18) . . ?
C5 N2 C6 109.67(18) . . ?
C5 N2 Sn1 116.58(13) . . ?
C6 N2 Sn1 110.29(13) . . ?
C5 N2 Sn1 104.87(14) . 3_566 ?
C6 N2 Sn1 115.00(13) . 3_566 ?
Sn1 N2 Sn1 100.24(7) . 3_566 ?
O1 C1 C2 112.92(19) . . ?
O1 C1 H1A 109.0 . . ?
C2 C1 H1A 109.0 . . ?
O1 C1 H1B 109.0 . . ?
C2 C1 H1B 109.0 . . ?
H1A C1 H1B 107.8 . . ?
N1 C2 C1 111.89(18) . . ?
N1 C2 H2A 109.2 . . ?
C1 C2 H2A 109.2 . . ?
N1 C2 H2B 109.2 . . ?
C1 C2 H2B 109.2 . . ?
H2A C2 H2B 107.9 . . ?
N1 C3 H3A 109.5 . . ?
N1 C3 H3B 109.5 . . ?
H3A C3 H3B 109.5 . . ?
N1 C3 H3C 109.5 . . ?
H3A C3 H3C 109.5 . . ?
H3B C3 H3C 109.5 . . ?
N1 C4 H4A 109.5 . . ?
N1 C4 H4B 109.5 . . ?
H4A C4 H4B 109.5 . . ?
N1 C4 H4C 109.5 . . ?
H4A C4 H4C 109.5 . . ?
H4B C4 H4C 109.5 . . ?
N2 C5 H5A 109.5 . . ?
N2 C5 H5B 109.5 . . ?
H5A C5 H5B 109.5 . . ?
N2 C5 H5C 109.5 . . ?
H5A C5 H5C 109.5 . . ?
H5B C5 H5C 109.5 . . ?
N2 C6 H6A 109.5 . . ?
N2 C6 H6B 109.5 . . ?
H6A C6 H6B 109.5 . . ?
N2 C6 H6C 109.5 . . ?
H6A C6 H6C 109.5 . . ?
H6B C6 H6C 109.5 . . ?

loop_
_geom_bond_atom_site_label_1
_geom_bond_atom_site_label_2
_geom_bond_distance
_geom_bond_site_symmetry_2
_geom_bond_publ_flag
Sn1 O1 2.0448(15) . ?
Sn1 N2 2.2177(16) . ?
Sn1 N2 2.3197(18) 3_566 ?
O1 C1 1.409(3) . ?
N1 C3 1.463(3) . ?
N1 C2 1.464(3) . ?
N1 C4 1.468(3) . ?
N2 C5 1.470(3) . ?
N2 C6 1.472(3) . ?
C1 C2 1.521(3) . ?
C1 H1A 0.9900 . ?
C1 H1B 0.9900 . ?
C2 H2A 0.9900 . ?
C2 H2B 0.9900 . ?
C3 H3A 0.9800 . ?
C3 H3B 0.9800 . ?
C3 H3C 0.9800 . ?
C4 H4A 0.9800 . ?
C4 H4B 0.9800 . ?
C4 H4C 0.9800 . ?
C5 H5A 0.9800 . ?
C5 H5B 0.9800 . ?
C5 H5C 0.9800 . ?
C6 H6A 0.9800 . ?
C6 H6B 0.9800 . ?
C6 H6C 0.9800 . ?

loop_
_geom_torsion_atom_site_label_1
_geom_torsion_atom_site_label_2
_geom_torsion_atom_site_label_3
_geom_torsion_atom_site_label_4
_geom_torsion
_geom_torsion_site_symmetry_1
_geom_torsion_site_symmetry_2
_geom_torsion_site_symmetry_3
_geom_torsion_site_symmetry_4
_geom_torsion_publ_flag
Sn1 O1 C1 C2 56.5(2) . . . . ?
C3 N1 C2 C1 163.97(19) . . . . ?
C4 N1 C2 C1 -75.0(2) . . . . ?
O1 C1 C2 N1 -57.4(3) . . . . ?
